data_7154332
loop_
_publ_author_name
'Lempke, Linda'
'Fischer, Tobias'
'Bell, J\'er\'emy'
'Kraus, Werner'
'Rurack, Knut'
'Krause, Norbert'

_publ_section_title
;
 Gold-catalyzed allene cycloisomerization for pyrrole synthesis: towards
 highly fluorinated BODIPY dyes.
;
_journal_issue 12
_journal_name_full 'Organic &amp; biomolecular chemistry'
_journal_page_first 3787
_journal_page_last 3791
_journal_paper_doi 10.1039/c4ob02671c
_journal_volume 13
_journal_year 2015
_chemical_formula_sum 'C33 H14 B F19 N2'
_chemical_formula_weight 810.27
_chemical_name_systematic
; 
 ? 
;
_space_group_IT_number 14
_symmetry_cell_setting Monoclinic'
_symmetry_space_group_name_Hall '-P 2ybc'
_symmetry_space_group_name_H-M 'P 1 21/c 1'
_atom_sites_solution_hydrogens geom
_atom_sites_solution_primary direct
_atom_sites_solution_secondary difmap
_audit_creation_method SHELXL-97
_audit_update_record
;
2014-12-18 deposited with the CCDC.
2015-02-05 downloaded from the CCDC.
;
_cell_angle_alpha 90.00
_cell_angle_beta 110.711(2)
_cell_angle_gamma 90.00
_cell_formula_units_Z 4
_cell_length_a 10.9506(5)
_cell_length_b 19.9674(9)
_cell_length_c 15.2675(9)
_cell_measurement_reflns_used 9880
_cell_measurement_temperature 150(2)
_cell_measurement_theta_max 28.29
_cell_measurement_theta_min 2.85
_cell_volume 3122.6(3)
_computing_cell_refinement 'Bruker SAINT'
_computing_data_collection 'Bruker APEX2'
_computing_data_reduction 'Bruker SAINT'
_computing_molecular_graphics 'Bruker SHELXTL'
_computing_publication_material 'Bruker SHELXTL'
_computing_structure_refinement 'SHELXL-2014 (Sheldrick 2014)'
_computing_structure_solution 'SHELXS-97 (Sheldrick 2008)'
_diffrn_ambient_temperature 150(2)
_diffrn_measured_fraction_theta_full 0.994
_diffrn_measured_fraction_theta_max 0.994
_diffrn_measurement_device_type 'Bruker APEX-II CCD'
_diffrn_measurement_method '\f and \w scans'
_diffrn_radiation_monochromator graphite
_diffrn_radiation_source 'fine-focus sealed tube'
_diffrn_radiation_type MoK\a
_diffrn_radiation_wavelength 0.71073
_diffrn_reflns_av_R_equivalents 0.0366
_diffrn_reflns_av_sigmaI/netI 0.0181
_diffrn_reflns_limit_h_max 14
_diffrn_reflns_limit_h_min -14
_diffrn_reflns_limit_k_max 26
_diffrn_reflns_limit_k_min -26
_diffrn_reflns_limit_l_max 19
_diffrn_reflns_limit_l_min -20
_diffrn_reflns_number 75746
_diffrn_reflns_theta_full 28.40
_diffrn_reflns_theta_max 28.40
_diffrn_reflns_theta_min 2.24
_exptl_absorpt_coefficient_mu 0.181
_exptl_absorpt_correction_T_max 0.979
_exptl_absorpt_correction_T_min 0.96
_exptl_absorpt_correction_type multi-scan
_exptl_absorpt_process_details '(SADABS; Sheldrick, 1996)'
_exptl_crystal_colour red
_exptl_crystal_density_diffrn 1.724
_exptl_crystal_density_method 'not measured'
_exptl_crystal_description block
_exptl_crystal_F_000 1608
_exptl_crystal_size_max 0.31
_exptl_crystal_size_mid 0.19
_exptl_crystal_size_min 0.12
_refine_diff_density_max 1.315
_refine_diff_density_min -0.804
_refine_diff_density_rms 0.075
_refine_ls_extinction_method none
_refine_ls_goodness_of_fit_ref 1.045
_refine_ls_hydrogen_treatment mixed
_refine_ls_matrix_type full
_refine_ls_number_parameters 496
_refine_ls_number_reflns 7800
_refine_ls_number_restraints 0
_refine_ls_restrained_S_all 1.045
_refine_ls_R_factor_all 0.0719
_refine_ls_R_factor_gt 0.0605
_refine_ls_shift/su_max 0.000
_refine_ls_shift/su_mean 0.000
_refine_ls_structure_factor_coef Fsqd
_refine_ls_weighting_details 'calc w=1/[\s^2^(Fo^2^)+(0.0692P)^2^+4.8626P] where P=(Fo^2^+2Fc^2^)/3'
_refine_ls_weighting_scheme calc
_refine_ls_wR_factor_gt 0.1506
_refine_ls_wR_factor_ref 0.1592
_reflns_number_gt 6547
_reflns_number_total 7800
_reflns_threshold_expression >2sigma(I)
_cod_data_source_file c4ob02671c2.cif
_cod_data_source_block wk133a
_cod_depositor_comments 'Adding full bibliography for 7154332--7154333.cif.'
_cod_original_sg_symbol_H-M P2(1)/c
_cod_database_code 7154332

loop_
_symmetry_equiv_pos_as_xyz
'x, y, z'
'-x, y+1/2, -z+1/2'
'-x, -y, -z'
'x, -y-1/2, z-1/2'

loop_
_atom_site_label
_atom_site_type_symbol
_atom_site_fract_x
_atom_site_fract_y
_atom_site_fract_z
_atom_site_U_iso_or_equiv
_atom_site_adp_type
_atom_site_occupancy
_atom_site_symmetry_multiplicity
_atom_site_calc_flag
_atom_site_refinement_flags
C1 C 0.8885(2) -0.01695(12) 0.24516(18) 0.0293(5) Uani 1 1 d .
C2 C 0.7530(2) -0.00844(10) 0.24650(16) 0.0222(4) Uani 1 1 d .
C3 C 0.6459(2) -0.02975(11) 0.17127(15) 0.0223(4) Uani 1 1 d .
H3A H 0.6567 -0.0486 0.1188 0.027 Uiso 1 1 calc R
C4 C 0.5224(2) -0.02240(10) 0.17592(14) 0.0212(4) Uani 1 1 d .
C5 C 0.4034(2) -0.04506(11) 0.09672(15) 0.0250(4) Uani 1 1 d .
C6 C 0.5047(2) 0.00596(10) 0.25387(14) 0.0195(4) Uani 1 1 d .
H6A H 0.4210 0.0105 0.2556 0.023 Uiso 1 1 calc R
C7 C 0.6125(2) 0.02749(10) 0.32935(14) 0.0188(4) Uani 1 1 d .
C8 C 0.6048(2) 0.05845(10) 0.41488(14) 0.0186(4) Uani 1 1 d .
C9 C 0.55779(19) 0.12927(10) 0.51034(13) 0.0171(4) Uani 1 1 d .
C10 C 0.49965(19) 0.18626(10) 0.53077(13) 0.0162(4) Uani 1 1 d .
C11 C 0.39509(19) 0.21865(10) 0.46398(13) 0.0159(4) Uani 1 1 d .
C12 C 0.2520(2) 0.23746(10) 0.32143(13) 0.0173(4) Uani 1 1 d .
C13 C 0.2452(2) 0.29210(10) 0.37799(14) 0.0197(4) Uani 1 1 d .
H13A H 0.1906 0.3291 0.3585 0.024 Uiso 1 1 calc R
C14 C 0.3333(2) 0.28134(10) 0.46721(14) 0.0180(4) Uani 1 1 d .
C15 C 0.3559(2) 0.32797(11) 0.54801(15) 0.0232(4) Uani 1 1 d .
H15A H 0.2994 0.3661 0.5282 0.035 Uiso 1 1 calc R
H15B H 0.4452 0.3426 0.5704 0.035 Uiso 1 1 calc R
H15C H 0.3377 0.3052 0.5974 0.035 Uiso 1 1 calc R
C16 C 0.1761(2) 0.23179(10) 0.22060(14) 0.0186(4) Uani 1 1 d .
C17 C 0.1607(2) 0.28943(10) 0.16556(14) 0.0199(4) Uani 1 1 d .
H17A H 0.1968 0.3297 0.1933 0.024 Uiso 1 1 calc R
C18 C 0.0919(2) 0.28683(11) 0.06989(15) 0.0232(4) Uani 1 1 d .
C19 C 0.0781(3) 0.34883(13) 0.01131(16) 0.0310(5) Uani 1 1 d .
C20 C 0.0359(2) 0.22735(12) 0.02752(15) 0.0259(5) Uani 1 1 d .
H20A H -0.0101 0.2256 -0.0366 0.031 Uiso 1 1 calc R
C21 C 0.0497(2) 0.17054(11) 0.08233(16) 0.0242(4) Uani 1 1 d .
C22 C -0.0106(3) 0.10531(14) 0.03869(18) 0.0359(6) Uani 1 1 d .
C23 C 0.1187(2) 0.17213(11) 0.17786(15) 0.0212(4) Uani 1 1 d .
H23A H 0.1267 0.1335 0.2135 0.025 Uiso 1 1 calc R
C24 C 0.5627(2) 0.21769(10) 0.62463(13) 0.0186(4) Uani 1 1 d .
C25 C 0.5269(2) 0.20218(11) 0.70058(14) 0.0214(4) Uani 1 1 d .
C26 C 0.5882(2) 0.23101(13) 0.78740(15) 0.0291(5) Uani 1 1 d .
C27 C 0.6881(3) 0.27610(13) 0.79956(16) 0.0340(6) Uani 1 1 d .
C28 C 0.7265(3) 0.29224(13) 0.72572(18) 0.0354(6) Uani 1 1 d .
C29 C 0.6641(2) 0.26287(12) 0.63944(16) 0.0281(5) Uani 1 1 d .
C30 C 0.6693(2) 0.09145(10) 0.56617(14) 0.0195(4) Uani 1 1 d .
C31 C 0.6969(2) 0.04783(11) 0.50548(15) 0.0217(4) Uani 1 1 d .
H31A H 0.7646 0.0168 0.5216 0.026 Uiso 1 1 calc R
C32 C 0.7447(2) 0.09522(12) 0.66914(15) 0.0261(5) Uani 1 1 d .
H32A H 0.8141 0.0630 0.6856 0.039 Uiso 1 1 calc R
H32B H 0.6876 0.0858 0.7030 0.039 Uiso 1 1 calc R
H32C H 0.7806 0.1393 0.6848 0.039 Uiso 1 1 calc R
C33 C 0.7372(2) 0.01967(10) 0.32498(15) 0.0216(4) Uani 1 1 d .
H33A H 0.8100 0.0334 0.3750 0.026 Uiso 1 1 calc R
F1 F 0.9493(2) -0.06703(13) 0.2984(2) 0.0893(10) Uani 1 1 d .
F2 F 0.95910(19) 0.03653(10) 0.26792(19) 0.0709(7) Uani 1 1 d .
F3 F 0.8890(2) -0.03624(13) 0.16141(16) 0.0701(7) Uani 1 1 d .
F4 F 0.43260(17) -0.07882(10) 0.03156(11) 0.0477(5) Uani 1 1 d .
F5 F 0.32921(18) 0.00646(8) 0.05324(12) 0.0484(5) Uani 1 1 d .
F6 F 0.32869(16) -0.08484(9) 0.12624(11) 0.0401(4) Uani 1 1 d .
F7 F -0.02620(19) 0.38500(9) 0.00828(13) 0.0519(5) Uani 1 1 d .
F8 F 0.18123(19) 0.38882(9) 0.04325(12) 0.0533(5) Uani 1 1 d .
F9 F 0.0612(2) 0.33496(9) -0.07758(11) 0.0497(5) Uani 1 1 d .
F10 F 0.0673(2) 0.05363(9) 0.07429(16) 0.0627(6) Uani 1 1 d .
F11 F -0.0402(2) 0.10556(10) -0.05413(12) 0.0570(5) Uani 1 1 d .
F12 F -0.12136(18) 0.09307(10) 0.05299(13) 0.0525(5) Uani 1 1 d .
F13 F 0.29919(12) 0.07765(6) 0.32302(9) 0.0224(3) Uani 1 1 d .
F14 F 0.41621(13) 0.14276(6) 0.25831(8) 0.0217(3) Uani 1 1 d .
F15 F 0.43237(14) 0.15726(8) 0.69046(10) 0.0330(3) Uani 1 1 d .
F16 F 0.55080(18) 0.21542(10) 0.85899(10) 0.0458(4) Uani 1 1 d .
F17 F 0.74724(19) 0.30416(10) 0.88330(11) 0.0532(5) Uani 1 1 d .
F18 F 0.8240(2) 0.33567(10) 0.73757(14) 0.0605(6) Uani 1 1 d .
F19 F 0.70414(18) 0.27897(9) 0.56887(11) 0.0456(4) Uani 1 1 d .
N1 N 0.51864(16) 0.10596(8) 0.41810(11) 0.0162(3) Uani 1 1 d .
N2 N 0.34175(16) 0.19294(8) 0.37326(11) 0.0159(3) Uani 1 1 d .
B1 B 0.3913(2) 0.12855(11) 0.33892(15) 0.0163(4) Uani 1 1 d .

loop_
_atom_site_aniso_label
_atom_site_aniso_U_11
_atom_site_aniso_U_22
_atom_site_aniso_U_33
_atom_site_aniso_U_23
_atom_site_aniso_U_13
_atom_site_aniso_U_12
C1 0.0294(12) 0.0266(11) 0.0380(13) 0.0030(9) 0.0195(10) 0.0025(9)
C2 0.0250(10) 0.0177(9) 0.0275(11) 0.0029(8) 0.0139(9) 0.0030(8)
C3 0.0307(11) 0.0197(10) 0.0208(10) -0.0008(8) 0.0144(9) 0.0025(8)
C4 0.0279(11) 0.0167(9) 0.0192(9) -0.0020(7) 0.0085(8) 0.0004(8)
C5 0.0318(12) 0.0228(10) 0.0193(10) -0.0052(8) 0.0077(9) 0.0001(9)
C6 0.0224(10) 0.0184(9) 0.0182(9) -0.0019(7) 0.0078(8) 0.0018(8)
C7 0.0229(10) 0.0156(9) 0.0181(9) -0.0009(7) 0.0073(8) 0.0024(7)
C8 0.0195(9) 0.0174(9) 0.0182(9) -0.0022(7) 0.0057(8) 0.0009(7)
C9 0.0202(9) 0.0188(9) 0.0112(8) -0.0009(7) 0.0043(7) -0.0013(7)
C10 0.0203(9) 0.0177(9) 0.0108(8) -0.0004(7) 0.0058(7) -0.0025(7)
C11 0.0213(9) 0.0158(9) 0.0117(8) -0.0012(7) 0.0072(7) -0.0014(7)
C12 0.0201(9) 0.0167(9) 0.0146(9) 0.0004(7) 0.0055(7) 0.0009(7)
C13 0.0254(10) 0.0164(9) 0.0175(9) 0.0002(7) 0.0077(8) 0.0038(8)
C14 0.0234(10) 0.0170(9) 0.0149(9) -0.0007(7) 0.0083(8) 0.0000(7)
C15 0.0312(11) 0.0208(10) 0.0176(9) -0.0042(8) 0.0086(8) 0.0024(8)
C16 0.0179(9) 0.0194(9) 0.0167(9) -0.0017(7) 0.0040(7) 0.0035(7)
C17 0.0208(9) 0.0193(9) 0.0165(9) -0.0011(7) 0.0027(7) 0.0043(8)
C18 0.0229(10) 0.0245(10) 0.0174(9) 0.0015(8) 0.0013(8) 0.0071(8)
C19 0.0373(13) 0.0295(12) 0.0189(10) 0.0043(9) 0.0009(9) 0.0095(10)
C20 0.0219(10) 0.0308(11) 0.0172(9) -0.0049(8) -0.0027(8) 0.0039(9)
C21 0.0196(10) 0.0254(11) 0.0233(10) -0.0072(8) 0.0023(8) -0.0001(8)
C22 0.0345(13) 0.0334(13) 0.0302(12) -0.0109(10) -0.0005(10) -0.0070(11)
C23 0.0195(9) 0.0204(10) 0.0213(10) -0.0008(8) 0.0043(8) 0.0010(8)
C24 0.0247(10) 0.0172(9) 0.0121(8) -0.0013(7) 0.0043(7) 0.0023(7)
C25 0.0241(10) 0.0242(10) 0.0162(9) 0.0016(8) 0.0073(8) 0.0069(8)
C26 0.0369(13) 0.0376(13) 0.0119(9) 0.0009(8) 0.0074(9) 0.0196(10)
C27 0.0383(13) 0.0346(13) 0.0170(10) -0.0114(9) -0.0052(9) 0.0129(11)
C28 0.0369(13) 0.0293(12) 0.0297(12) -0.0087(10) -0.0008(10) -0.0057(10)
C29 0.0339(12) 0.0274(11) 0.0201(10) -0.0017(9) 0.0059(9) -0.0054(9)
C30 0.0203(9) 0.0204(9) 0.0164(9) -0.0001(7) 0.0046(7) -0.0002(8)
C31 0.0205(10) 0.0226(10) 0.0198(10) 0.0002(8) 0.0044(8) 0.0045(8)
C32 0.0250(11) 0.0314(11) 0.0168(10) -0.0003(8) 0.0012(8) 0.0067(9)
C33 0.0209(10) 0.0194(9) 0.0238(10) -0.0006(8) 0.0072(8) 0.0020(8)
F1 0.0455(11) 0.0864(16) 0.156(3) 0.0772(17) 0.0606(15) 0.0386(11)
F2 0.0427(10) 0.0512(11) 0.134(2) -0.0405(13) 0.0509(13) -0.0190(9)
F3 0.0535(12) 0.1030(18) 0.0721(14) -0.0316(13) 0.0450(11) -0.0101(12)
F4 0.0469(10) 0.0646(12) 0.0325(8) -0.0296(8) 0.0151(7) -0.0076(8)
F5 0.0518(10) 0.0313(8) 0.0384(9) -0.0013(7) -0.0132(7) 0.0068(7)
F6 0.0381(8) 0.0497(9) 0.0283(7) -0.0020(7) 0.0065(6) -0.0172(7)
F7 0.0619(12) 0.0431(10) 0.0464(10) 0.0131(8) 0.0136(9) 0.0315(9)
F8 0.0585(11) 0.0393(9) 0.0422(9) 0.0216(8) -0.0068(8) -0.0108(8)
F9 0.0820(13) 0.0440(9) 0.0186(7) 0.0074(6) 0.0121(8) 0.0116(9)
F10 0.0540(11) 0.0289(9) 0.0785(14) -0.0208(9) -0.0096(10) 0.0015(8)
F11 0.0764(13) 0.0571(11) 0.0333(9) -0.0250(8) 0.0142(9) -0.0241(10)
F12 0.0423(10) 0.0574(11) 0.0504(10) -0.0141(9) 0.0071(8) -0.0255(8)
F13 0.0211(6) 0.0170(6) 0.0258(6) -0.0031(5) 0.0043(5) -0.0022(5)
F14 0.0301(7) 0.0230(6) 0.0125(5) 0.0004(4) 0.0083(5) 0.0035(5)
F15 0.0328(7) 0.0439(8) 0.0268(7) 0.0038(6) 0.0162(6) -0.0031(6)
F16 0.0564(10) 0.0693(12) 0.0159(6) 0.0035(7) 0.0180(7) 0.0255(9)
F17 0.0580(11) 0.0596(11) 0.0230(8) -0.0242(7) -0.0093(7) 0.0144(9)
F18 0.0596(12) 0.0553(12) 0.0528(11) -0.0194(9) 0.0027(9) -0.0317(10)
F19 0.0555(10) 0.0533(10) 0.0297(8) -0.0027(7) 0.0169(7) -0.0301(8)
N1 0.0194(8) 0.0161(8) 0.0124(7) -0.0012(6) 0.0048(6) 0.0007(6)
N2 0.0193(8) 0.0154(7) 0.0118(7) -0.0009(6) 0.0040(6) 0.0004(6)
B1 0.0196(10) 0.0161(10) 0.0123(9) -0.0009(7) 0.0046(8) 0.0004(8)

loop_
_atom_type_symbol
_atom_type_description
_atom_type_scat_dispersion_real
_atom_type_scat_dispersion_imag
_atom_type_scat_source
C C 0.0033 0.0016 'International Tables Vol C Tables 4.2.6.8 and 6.1.1.4'
H H 0.0000 0.0000 'International Tables Vol C Tables 4.2.6.8 and 6.1.1.4'
B B 0.0013 0.0007 'International Tables Vol C Tables 4.2.6.8 and 6.1.1.4'
F F 0.0171 0.0103 'International Tables Vol C Tables 4.2.6.8 and 6.1.1.4'
N N 0.0061 0.0033 'International Tables Vol C Tables 4.2.6.8 and 6.1.1.4'

loop_
_geom_angle_atom_site_label_1
_geom_angle_atom_site_label_2
_geom_angle_atom_site_label_3
_geom_angle
F2 C1 F1 109.8(3)
F2 C1 F3 106.9(2)
F1 C1 F3 101.5(2)
F2 C1 C2 113.8(2)
F1 C1 C2 111.5(2)
F3 C1 C2 112.6(2)
C3 C2 C33 120.8(2)
C3 C2 C1 120.3(2)
C33 C2 C1 118.9(2)
C2 C3 C4 118.63(19)
C2 C3 H3A 120.7
C4 C3 H3A 120.7
C3 C4 C6 121.4(2)
C3 C4 C5 120.77(19)
C6 C4 C5 117.9(2)
F6 C5 F4 106.88(19)
F6 C5 F5 106.8(2)
F4 C5 F5 106.49(19)
F6 C5 C4 111.75(18)
F4 C5 C4 112.7(2)
F5 C5 C4 111.80(18)
C4 C6 C7 119.9(2)
C4 C6 H6A 120.1
C7 C6 H6A 120.1
C6 C7 C33 118.80(19)
C6 C7 C8 124.35(19)
C33 C7 C8 116.85(19)
N1 C8 C31 109.65(17)
N1 C8 C7 125.90(18)
C31 C8 C7 124.10(18)
C10 C9 N1 119.72(17)
C10 C9 C30 131.21(18)
N1 C9 C30 108.48(17)
C9 C10 C11 122.53(17)
C9 C10 C24 117.80(17)
C11 C10 C24 119.27(18)
C10 C11 N2 120.14(17)
C10 C11 C14 131.01(18)
N2 C11 C14 108.57(17)
N2 C12 C13 109.58(17)
N2 C12 C16 125.82(18)
C13 C12 C16 124.57(18)
C14 C13 C12 108.30(18)
C14 C13 H13A 125.8
C12 C13 H13A 125.8
C13 C14 C11 106.03(17)
C13 C14 C15 124.87(19)
C11 C14 C15 129.09(18)
C14 C15 H15A 109.5
C14 C15 H15B 109.5
H15A C15 H15B 109.5
C14 C15 H15C 109.5
H15A C15 H15C 109.5
H15B C15 H15C 109.5
C23 C16 C17 118.82(19)
C23 C16 C12 123.26(19)
C17 C16 C12 117.92(18)
C18 C17 C16 120.4(2)
C18 C17 H17A 119.8
C16 C17 H17A 119.8
C20 C18 C17 120.6(2)
C20 C18 C19 119.53(19)
C17 C18 C19 119.9(2)
F8 C19 F9 107.1(2)
F8 C19 F7 107.0(2)
F9 C19 F7 105.51(19)
F8 C19 C18 112.56(19)
F9 C19 C18 112.5(2)
F7 C19 C18 111.7(2)
C21 C20 C18 118.90(19)
C21 C20 H20A 120.5
C18 C20 H20A 120.5
C23 C21 C20 121.3(2)
C23 C21 C22 118.4(2)
C20 C21 C22 120.3(2)
F10 C22 F12 106.3(2)
F10 C22 F11 108.5(2)
F12 C22 F11 106.3(2)
F10 C22 C21 112.0(2)
F12 C22 C21 111.7(2)
F11 C22 C21 111.7(2)
C21 C23 C16 119.9(2)
C21 C23 H23A 120.0
C16 C23 H23A 120.0
C25 C24 C29 117.18(19)
C25 C24 C10 122.63(19)
C29 C24 C10 120.16(19)
F15 C25 C26 119.0(2)
F15 C25 C24 119.36(19)
C26 C25 C24 121.7(2)
F16 C26 C27 120.1(2)
F16 C26 C25 120.2(2)
C27 C26 C25 119.7(2)
F17 C27 C28 120.1(3)
F17 C27 C26 119.8(3)
C28 C27 C26 120.1(2)
F18 C28 C27 120.2(2)
F18 C28 C29 120.4(3)
C27 C28 C29 119.4(2)
F19 C29 C28 118.2(2)
F19 C29 C24 119.8(2)
C28 C29 C24 122.0(2)
C31 C30 C9 106.03(17)
C31 C30 C32 124.47(19)
C9 C30 C32 129.49(19)
C30 C31 C8 108.23(18)
C30 C31 H31A 125.9
C8 C31 H31A 125.9
C30 C32 H32A 109.5
C30 C32 H32B 109.5
H32A C32 H32B 109.5
C30 C32 H32C 109.5
H32A C32 H32C 109.5
H32B C32 H32C 109.5
C2 C33 C7 120.5(2)
C2 C33 H33A 119.7
C7 C33 H33A 119.7
C8 N1 C9 107.51(16)
C8 N1 B1 128.41(16)
C9 N1 B1 123.90(16)
C12 N2 C11 107.51(16)
C12 N2 B1 127.80(16)
C11 N2 B1 124.34(16)
F14 B1 F13 110.74(16)
F14 B1 N1 110.30(17)
F13 B1 N1 108.63(16)
F14 B1 N2 109.43(16)
F13 B1 N2 110.16(17)
N1 B1 N2 107.53(15)

loop_
_geom_bond_atom_site_label_1
_geom_bond_atom_site_label_2
_geom_bond_distance
C1 F2 1.292(3)
C1 F1 1.312(3)
C1 F3 1.337(3)
C1 C2 1.501(3)
C2 C3 1.386(3)
C2 C33 1.388(3)
C3 C4 1.387(3)
C3 H3A 0.9300
C4 C6 1.392(3)
C4 C5 1.500(3)
C5 F6 1.329(3)
C5 F4 1.331(3)
C5 F5 1.333(3)
C6 C7 1.395(3)
C6 H6A 0.9300
C7 C33 1.399(3)
C7 C8 1.474(3)
C8 N1 1.351(3)
C8 C31 1.410(3)
C9 C10 1.392(3)
C9 N1 1.399(2)
C9 C30 1.432(3)
C10 C11 1.394(3)
C10 C24 1.491(3)
C11 N2 1.397(2)
C11 C14 1.432(3)
C12 N2 1.354(3)
C12 C13 1.410(3)
C12 C16 1.472(3)
C13 C14 1.380(3)
C13 H13A 0.9300
C14 C15 1.495(3)
C15 H15A 0.9600
C15 H15B 0.9600
C15 H15C 0.9600
C16 C23 1.397(3)
C16 C17 1.400(3)
C17 C18 1.388(3)
C17 H17A 0.9300
C18 C20 1.387(3)
C18 C19 1.503(3)
C19 F8 1.327(3)
C19 F9 1.332(3)
C19 F7 1.339(3)
C20 C21 1.386(3)
C20 H20A 0.9300
C21 C23 1.385(3)
C21 C22 1.505(3)
C22 F10 1.326(3)
C22 F12 1.329(3)
C22 F11 1.337(3)
C23 H23A 0.9300
C24 C25 1.384(3)
C24 C29 1.386(3)
C25 F15 1.337(3)
C25 C26 1.382(3)
C26 F16 1.333(3)
C26 C27 1.377(4)
C27 F17 1.335(3)
C27 C28 1.374(4)
C28 F18 1.337(3)
C28 C29 1.382(3)
C29 F19 1.338(3)
C30 C31 1.381(3)
C30 C32 1.497(3)
C31 H31A 0.9300
C32 H32A 0.9600
C32 H32B 0.9600
C32 H32C 0.9600
C33 H33A 0.9300
F13 B1 1.391(3)
F14 B1 1.381(2)
N1 B1 1.555(3)
N2 B1 1.557(3)

loop_
_geom_torsion_atom_site_label_1
_geom_torsion_atom_site_label_2
_geom_torsion_atom_site_label_3
_geom_torsion_atom_site_label_4
_geom_torsion
F2 C1 C2 C3 131.5(3)
F1 C1 C2 C3 -103.7(3)
F3 C1 C2 C3 9.6(3)
F2 C1 C2 C33 -49.9(3)
F1 C1 C2 C33 74.9(3)
F3 C1 C2 C33 -171.8(2)
C33 C2 C3 C4 0.0(3)
C1 C2 C3 C4 178.6(2)
C2 C3 C4 C6 0.3(3)
C2 C3 C4 C5 -179.6(2)
C3 C4 C5 F6 128.2(2)
C6 C4 C5 F6 -51.7(3)
C3 C4 C5 F4 7.8(3)
C6 C4 C5 F4 -172.0(2)
C3 C4 C5 F5 -112.1(2)
C6 C4 C5 F5 68.0(3)
C3 C4 C6 C7 -0.1(3)
C5 C4 C6 C7 179.73(19)
C4 C6 C7 C33 -0.3(3)
C4 C6 C7 C8 179.66(19)
C6 C7 C8 N1 -43.8(3)
C33 C7 C8 N1 136.1(2)
C6 C7 C8 C31 143.7(2)
C33 C7 C8 C31 -36.4(3)
N1 C9 C10 C11 5.5(3)
C30 C9 C10 C11 175.6(2)
N1 C9 C10 C24 -167.19(18)
C30 C9 C10 C24 3.0(3)
C9 C10 C11 N2 2.1(3)
C24 C10 C11 N2 174.68(17)
C9 C10 C11 C14 -171.0(2)
C24 C10 C11 C14 1.5(3)
N2 C12 C13 C14 0.2(2)
C16 C12 C13 C14 -177.55(19)
C12 C13 C14 C11 0.2(2)
C12 C13 C14 C15 179.9(2)
C10 C11 C14 C13 173.2(2)
N2 C11 C14 C13 -0.6(2)
C10 C11 C14 C15 -6.4(4)
N2 C11 C14 C15 179.8(2)
N2 C12 C16 C23 43.3(3)
C13 C12 C16 C23 -139.3(2)
N2 C12 C16 C17 -137.2(2)
C13 C12 C16 C17 40.2(3)
C23 C16 C17 C18 -1.4(3)
C12 C16 C17 C18 179.00(19)
C16 C17 C18 C20 0.9(3)
C16 C17 C18 C19 -178.9(2)
C20 C18 C19 F8 -147.2(2)
C17 C18 C19 F8 32.5(3)
C20 C18 C19 F9 -26.2(3)
C17 C18 C19 F9 153.6(2)
C20 C18 C19 F7 92.3(3)
C17 C18 C19 F7 -87.9(3)
C17 C18 C20 C21 0.1(3)
C19 C18 C20 C21 179.8(2)
C18 C20 C21 C23 -0.4(3)
C18 C20 C21 C22 179.6(2)
C23 C21 C22 F10 -40.1(3)
C20 C21 C22 F10 139.9(3)
C23 C21 C22 F12 79.0(3)
C20 C21 C22 F12 -101.0(3)
C23 C21 C22 F11 -162.0(2)
C20 C21 C22 F11 18.0(3)
C20 C21 C23 C16 -0.2(3)
C22 C21 C23 C16 179.8(2)
C17 C16 C23 C21 1.1(3)
C12 C16 C23 C21 -179.4(2)
C9 C10 C24 C25 -93.1(2)
C11 C10 C24 C25 94.0(2)
C9 C10 C24 C29 84.8(3)
C11 C10 C24 C29 -88.1(3)
C29 C24 C25 F15 -177.9(2)
C10 C24 C25 F15 0.1(3)
C29 C24 C25 C26 0.8(3)
C10 C24 C25 C26 178.8(2)
F15 C25 C26 F16 -1.8(3)
C24 C25 C26 F16 179.5(2)
F15 C25 C26 C27 178.3(2)
C24 C25 C26 C27 -0.4(3)
F16 C26 C27 F17 0.0(3)
C25 C26 C27 F17 179.8(2)
F16 C26 C27 C28 -179.9(2)
C25 C26 C27 C28 -0.1(4)
F17 C27 C28 F18 0.6(4)
C26 C27 C28 F18 -179.6(2)
F17 C27 C28 C29 -179.8(2)
C26 C27 C28 C29 0.0(4)
F18 C28 C29 F19 0.2(4)
C27 C28 C29 F19 -179.4(2)
F18 C28 C29 C24 -180.0(2)
C27 C28 C29 C24 0.4(4)
C25 C24 C29 F19 179.0(2)
C10 C24 C29 F19 1.0(3)
C25 C24 C29 C28 -0.8(4)
C10 C24 C29 C28 -178.9(2)
C10 C9 C30 C31 -169.1(2)
N1 C9 C30 C31 1.9(2)
C10 C9 C30 C32 11.3(4)
N1 C9 C30 C32 -177.7(2)
C9 C30 C31 C8 -0.1(2)
C32 C30 C31 C8 179.5(2)
N1 C8 C31 C30 -1.8(2)
C7 C8 C31 C30 171.8(2)
C3 C2 C33 C7 -0.5(3)
C1 C2 C33 C7 -179.1(2)
C6 C7 C33 C2 0.6(3)
C8 C7 C33 C2 -179.36(19)
C31 C8 N1 C9 2.9(2)
C7 C8 N1 C9 -170.47(19)
C31 C8 N1 B1 -172.16(19)
C7 C8 N1 B1 14.4(3)
C10 C9 N1 C8 169.21(18)
C30 C9 N1 C8 -3.0(2)
C10 C9 N1 B1 -15.4(3)
C30 C9 N1 B1 172.38(18)
C13 C12 N2 C11 -0.6(2)
C16 C12 N2 C11 177.15(19)
C13 C12 N2 B1 -174.06(18)
C16 C12 N2 B1 3.7(3)
C10 C11 N2 C12 -173.84(18)
C14 C11 N2 C12 0.7(2)
C10 C11 N2 B1 -0.1(3)
C14 C11 N2 B1 174.48(17)
C8 N1 B1 F14 -50.8(3)
C9 N1 B1 F14 134.80(18)
C8 N1 B1 F13 70.7(2)
C9 N1 B1 F13 -103.7(2)
C8 N1 B1 N2 -170.09(18)
C9 N1 B1 N2 15.5(2)
C12 N2 B1 F14 44.8(3)
C11 N2 B1 F14 -127.63(19)
C12 N2 B1 F13 -77.1(2)
C11 N2 B1 F13 110.4(2)
C12 N2 B1 N1 164.66(18)
C11 N2 B1 N1 -7.8(2)
